data_7701577
loop_
_publ_author_name
'Ke, Hongshan'
'Wei, Wen'
'Yang, Yongsheng'
'Zhang, Jun'
'Zhang, Yi-Quan'
'Xie, Gang'
'Chen, Sanping'

_publ_section_title
;
 Effect of coordination anion substitutions on relaxation dynamics of
 defect dicubane Zn<sub>2</sub>Dy<sub>2</sub> tetranuclear clusters.
;
_journal_issue 22
_journal_name_full 'Dalton transactions (Cambridge, England : 2003)'
_journal_page_first 7844
_journal_page_last 7852
_journal_paper_doi 10.1039/c9dt01074b
_journal_volume 48
_journal_year 2019
_chemical_formula_moiety 'C74 H84 Dy2 N6 O20 Zn2, 2(C3 H6 O)'
_chemical_formula_sum 'C80 H96 Dy2 N6 O22 Zn2'
_chemical_formula_weight 1949.36
_space_group_crystal_system monoclinic
_space_group_IT_number 14
_space_group_name_Hall '-P 2yn'
_space_group_name_H-M_alt 'P 1 21/n 1'
_atom_sites_solution_hydrogens mixed
_atom_sites_solution_primary dual
_audit_creation_date 2019-04-23
_audit_creation_method
;
Olex2 1.3-alpha
(compiled 2019.04.18 svn.r3594 for OlexSys, GUI svn.r5739)
;
_audit_update_record
;
2019-04-23 deposited with the CCDC.	2019-04-23 downloaded from the CCDC.
;
_cell_angle_alpha 90
_cell_angle_beta 91.245(3)
_cell_angle_gamma 90
_cell_formula_units_Z 2
_cell_length_a 13.7944(17)
_cell_length_b 14.3871(18)
_cell_length_c 20.258(3)
_cell_measurement_reflns_used 3169
_cell_measurement_temperature 173(2)
_cell_measurement_theta_max 23.37
_cell_measurement_theta_min 2.46
_cell_volume 4019.5(9)
_computing_cell_refinement 'SAINT v8.34A (Bruker, 2013)'
_computing_data_collection 'Bruker SMART'
_computing_data_reduction 'SAINT v8.34A (Bruker, 2013)'
_computing_molecular_graphics 'Olex2 (Dolomanov et al., 2009)'
_computing_publication_material 'Olex2 (Dolomanov et al., 2009)'
_computing_structure_refinement 'ShelXL (Sheldrick, 2015)'
_computing_structure_solution 'ShelXT (Sheldrick, 2015)'
_diffrn_ambient_temperature 173(2)
_diffrn_measured_fraction_theta_full 0.994
_diffrn_measured_fraction_theta_max 0.989
_diffrn_measurement_device_type 'CCD area detector'
_diffrn_measurement_method 'phi and omega scans'
_diffrn_radiation_monochromator graphite
_diffrn_radiation_type MoK\a
_diffrn_radiation_wavelength 0.71073
_diffrn_reflns_av_R_equivalents 0.0838
_diffrn_reflns_av_unetI/netI 0.0909
_diffrn_reflns_Laue_measured_fraction_full 0.994
_diffrn_reflns_Laue_measured_fraction_max 0.989
_diffrn_reflns_limit_h_max 17
_diffrn_reflns_limit_h_min -17
_diffrn_reflns_limit_k_max 18
_diffrn_reflns_limit_k_min -18
_diffrn_reflns_limit_l_max 26
_diffrn_reflns_limit_l_min -26
_diffrn_reflns_number 29674
_diffrn_reflns_point_group_measured_fraction_full 0.994
_diffrn_reflns_point_group_measured_fraction_max 0.989
_diffrn_reflns_theta_full 25.242
_diffrn_reflns_theta_max 27.542
_diffrn_reflns_theta_min 1.736
_exptl_absorpt_coefficient_mu 2.504
_exptl_absorpt_correction_T_max 0.7456
_exptl_absorpt_correction_T_min 0.4995
_exptl_absorpt_correction_type multi-scan
_exptl_absorpt_process_details
'SADABS-2014/5 (Bruker,2014/5) was used for absorption correction. wR2(int) was 0.0972 before and 0.0708 after correction. The Ratio of minimum to maximum transmission is 0.6699. The \l/2 correction factor is 0.00150.'
_exptl_crystal_colour 'yellowish yellow'
_exptl_crystal_colour_modifier yellowish
_exptl_crystal_colour_primary yellow
_exptl_crystal_density_diffrn 1.611
_exptl_crystal_description block
_exptl_crystal_F_000 1972
_exptl_crystal_size_max 0.24
_exptl_crystal_size_mid 0.18
_exptl_crystal_size_min 0.16
_refine_diff_density_max 2.656
_refine_diff_density_min -2.184
_refine_diff_density_rms 0.171
_refine_ls_extinction_method none
_refine_ls_goodness_of_fit_ref 0.999
_refine_ls_hydrogen_treatment constr
_refine_ls_matrix_type full
_refine_ls_number_parameters 550
_refine_ls_number_reflns 9169
_refine_ls_number_restraints 72
_refine_ls_restrained_S_all 0.999
_refine_ls_R_factor_all 0.0784
_refine_ls_R_factor_gt 0.0520
_refine_ls_shift/su_max 0.001
_refine_ls_shift/su_mean 0.000
_refine_ls_structure_factor_coef Fsqd
_refine_ls_weighting_details 'w=1/[\s^2^(Fo^2^)+(0.0695P)^2^] where P=(Fo^2^+2Fc^2^)/3'
_refine_ls_weighting_scheme calc
_refine_ls_wR_factor_gt 0.1254
_refine_ls_wR_factor_ref 0.1430
_reflns_Friedel_coverage 0.000
_reflns_number_gt 6592
_reflns_number_total 9169
_reflns_threshold_expression 'I > 2\s(I)'
_cod_data_source_file c9dt01074b2.cif
_cod_data_source_block 1
_cod_database_code 7701577
_shelx_shelxl_version_number 2018/3
_shelx_space_group_comment
;
The symmetry employed for this shelxl refinement is uniquely defined
by the following loop, which should always be used as a source of
symmetry information in preference to the above space-group names.
They are only intended as comments.
;
_shelx_estimated_absorpt_t_max 0.690
_shelx_estimated_absorpt_t_min 0.585
_olex2_refinement_description
;
1. Fixed Uiso
 At 1.2 times of:
  All C(H) groups
 At 1.5 times of:
  All C(H,H,H) groups, All O(H) groups
2. Uiso/Uaniso restraints and constraints
Uanis(C16) = Uanis(C16A)
Uanis(C18) = Uanis(C18A)
Uanis(C34) = Uanis(C34A)
Uanis(C17) = Uanis(C17A)
3. Rigid body (RIGU) restrains
 C33, C36, C35, C34
 with sigma for 1-2 distances of 0.004 and sigma for 1-3 distances of 0.004
 C15, C17, C16, C18
 with sigma for 1-2 distances of 0.004 and sigma for 1-3 distances of 0.004
 C33, C35A, C36A, C34A
 with sigma for 1-2 distances of 0.004 and sigma for 1-3 distances of 0.004
 C15, C17A, C16A, C18A
 with sigma for 1-2 distances of 0.004 and sigma for 1-3 distances of 0.004
4. Others
 Sof(C36A)=Sof(H36D)=Sof(H36E)=Sof(H36F)=Sof(C34A)=Sof(H34D)=Sof(H34E)=
 Sof(H34F)=Sof(C35A)=Sof(H35D)=Sof(H35E)=Sof(H35F)=1-FVAR(1)
 Sof(C34)=Sof(H34A)=Sof(H34B)=Sof(H34C)=Sof(C35)=Sof(H35A)=Sof(H35B)=Sof(H35C)=
 Sof(C36)=Sof(H36A)=Sof(H36B)=Sof(H36C)=FVAR(1)
 Sof(C17A)=Sof(H17D)=Sof(H17E)=Sof(H17F)=Sof(C16A)=Sof(H16D)=Sof(H16E)=
 Sof(H16F)=Sof(C18A)=Sof(H18D)=Sof(H18E)=Sof(H18F)=1-FVAR(2)
 Sof(C16)=Sof(H16A)=Sof(H16B)=Sof(H16C)=Sof(C17)=Sof(H17A)=Sof(H17B)=Sof(H17C)=
 Sof(C18)=Sof(H18A)=Sof(H18B)=Sof(H18C)=FVAR(2)
5.a Riding coordinates:
 C18(H18A,H18B,H18C), O10(H10A), C34A(H34D,H34E,H34F), C17A(H17D,H17E,H17F),
 C18A(H18D,H18E,H18F)
5.b Aromatic/amide H refined with riding coordinates:
 C4(H4), C5(H5), C6(H6), C8(H8), C9(H9), C10(H10), C13(H13), C22(H22),
 C23(H23), C24(H24), C26(H26), C27(H27), C28(H28), C31(H31)
5.c Idealised Me refined as rotating group:
 C1(H1A,H1B,H1C), C16(H16A,H16B,H16C), C17(H17A,H17B,H17C), C19(H19A,H19B,
 H19C), C34(H34A,H34B,H34C), C35(H35A,H35B,H35C), C36(H36A,H36B,H36C), C37(H37A,
 H37B,H37C), C39(H39A,H39B,H39C), C40(H40A,H40B,H40C), C36A(H36D,H36E,H36F),
 C35A(H35D,H35E,H35F), C16A(H16D,H16E,H16F)
;
_olex2_submission_special_instructions 'No special instructions were received'

loop_
_space_group_symop_operation_xyz
'x, y, z'
'-x+1/2, y+1/2, -z+1/2'
'-x, -y, -z'
'x-1/2, -y-1/2, z-1/2'

loop_
_atom_site_label
_atom_site_type_symbol
_atom_site_fract_x
_atom_site_fract_y
_atom_site_fract_z
_atom_site_U_iso_or_equiv
_atom_site_adp_type
_atom_site_occupancy
_atom_site_site_symmetry_order
_atom_site_calc_flag
_atom_site_refinement_flags_posn
_atom_site_refinement_flags_adp
_atom_site_refinement_flags_occupancy
_atom_site_disorder_assembly
_atom_site_disorder_group
C1 C -0.0509(5) -0.2670(5) 0.4778(4) 0.0430(18) Uani 1 1 d . . . . .
H1A H -0.105565 -0.274656 0.446527 0.065 Uiso 1 1 calc GR . . . .
H1B H -0.074804 -0.244102 0.519997 0.065 Uiso 1 1 calc GR . . . .
H1C H -0.018652 -0.327038 0.484633 0.065 Uiso 1 1 calc GR . . . .
C2 C 0.1471(4) -0.1751(4) 0.3823(3) 0.0228(12) Uani 1 1 d . . . . .
C3 C 0.0628(4) -0.2283(4) 0.3961(3) 0.0283(14) Uani 1 1 d . . . . .
C4 C 0.0347(4) -0.2995(5) 0.3553(3) 0.0358(15) Uani 1 1 d . . . . .
H4 H -0.022465 -0.333452 0.364715 0.043 Uiso 1 1 calc R . . . .
C5 C 0.0883(5) -0.3236(5) 0.2998(3) 0.0391(17) Uani 1 1 d . . . . .
H5 H 0.067495 -0.372439 0.271330 0.047 Uiso 1 1 calc R . . . .
C6 C 0.1707(5) -0.2755(5) 0.2877(3) 0.0359(16) Uani 1 1 d . . . . .
H6 H 0.207662 -0.291618 0.250376 0.043 Uiso 1 1 calc R . . . .
C7 C 0.2030(4) -0.2028(5) 0.3287(3) 0.0297(14) Uani 1 1 d . . . . .
C8 C 0.2956(4) -0.1620(4) 0.3141(3) 0.0280(14) Uani 1 1 d . . . . .
H8 H 0.326060 -0.185107 0.275834 0.034 Uiso 1 1 calc R . . . .
C9 C 0.6191(5) -0.0058(4) 0.2909(3) 0.0305(15) Uani 1 1 d . . . . .
H9 H 0.681816 0.015879 0.279959 0.037 Uiso 1 1 calc R . . . .
C10 C 0.5832(4) 0.0153(4) 0.3525(3) 0.0252(13) Uani 1 1 d . . . . .
H10 H 0.620340 0.052348 0.382421 0.030 Uiso 1 1 calc R . . . .
C11 C 0.4929(4) -0.0177(4) 0.3704(3) 0.0222(12) Uani 1 1 d . . . . .
C12 C 0.4369(4) -0.0689(4) 0.3248(3) 0.0239(13) Uani 1 1 d . . . . .
C13 C 0.4731(4) -0.0876(5) 0.2633(3) 0.0301(14) Uani 1 1 d . . . . .
H13 H 0.433974 -0.121574 0.232615 0.036 Uiso 1 1 calc R . . . .
C14 C 0.5662(4) -0.0581(5) 0.2441(3) 0.0286(14) Uani 1 1 d . . . . .
C15 C 0.6062(5) -0.0864(6) 0.1769(3) 0.0409(16) Uani 1 1 d . U . . .
C16 C 0.6234(11) -0.1905(10) 0.1759(7) 0.065(3) Uani 0.811(18) 1 d . U P A 1
H16A H 0.640933 -0.209773 0.131280 0.097 Uiso 0.811(18) 1 calc GR . P A 1
H16B H 0.564055 -0.222797 0.188588 0.097 Uiso 0.811(18) 1 calc GR . P A 1
H16C H 0.676129 -0.206290 0.207036 0.097 Uiso 0.811(18) 1 calc GR . P A 1
C17 C 0.5333(8) -0.0624(9) 0.1218(4) 0.046(3) Uani 0.811(18) 1 d . U P A 1
H17A H 0.518075 0.004052 0.123515 0.069 Uiso 0.811(18) 1 calc GR . P A 1
H17B H 0.473897 -0.098592 0.127567 0.069 Uiso 0.811(18) 1 calc GR . P A 1
H17C H 0.561128 -0.077352 0.078993 0.069 Uiso 0.811(18) 1 calc GR . P A 1
C18 C 0.6985(9) -0.0365(12) 0.1625(6) 0.073(4) Uani 0.811(18) 1 d . U P A 1
H18A H 0.746692 -0.047154 0.197909 0.110 Uiso 0.811(18) 1 d R . P A 1
H18B H 0.684692 0.030186 0.159029 0.110 Uiso 0.811(18) 1 d R . P A 1
H18C H 0.723922 -0.058894 0.120569 0.110 Uiso 0.811(18) 1 d R . P A 1
C19 C 0.1039(5) -0.0308(5) 0.5633(4) 0.0430(19) Uani 1 1 d . . . . .
H19A H 0.110474 -0.059334 0.607110 0.065 Uiso 1 1 calc GR . . . .
H19B H 0.089586 -0.079039 0.530365 0.065 Uiso 1 1 calc GR . . . .
H19C H 0.050871 0.014575 0.563345 0.065 Uiso 1 1 calc GR . . . .
C20 C 0.3058(4) 0.1359(4) 0.5653(3) 0.0231(12) Uani 1 1 d . . . . .
C21 C 0.2186(4) 0.0932(4) 0.5846(3) 0.0248(13) Uani 1 1 d . . . . .
C22 C 0.1672(4) 0.1278(5) 0.6365(3) 0.0330(15) Uani 1 1 d . . . . .
H22 H 0.108781 0.098276 0.648963 0.040 Uiso 1 1 calc R . . . .
C23 C 0.1996(5) 0.2051(5) 0.6705(3) 0.0356(16) Uani 1 1 d . . . . .
H23 H 0.163964 0.228428 0.706529 0.043 Uiso 1 1 calc R . . . .
C24 C 0.2848(4) 0.2487(5) 0.6520(3) 0.0309(14) Uani 1 1 d . . . . .
H24 H 0.306121 0.302785 0.675050 0.037 Uiso 1 1 calc R . . . .
C25 C 0.3402(4) 0.2141(4) 0.5997(3) 0.0236(13) Uani 1 1 d . . . . .
C26 C 0.4311(4) 0.2591(4) 0.5878(3) 0.0276(13) Uani 1 1 d . . . . .
H26 H 0.443837 0.314824 0.611577 0.033 Uiso 1 1 calc R . . . .
C27 C 0.7604(4) 0.3631(4) 0.5149(3) 0.0313(14) Uani 1 1 d . . . . .
H27 H 0.821386 0.390786 0.506571 0.038 Uiso 1 1 calc R . . . .
C28 C 0.7456(4) 0.2709(4) 0.4979(3) 0.0272(13) Uani 1 1 d . . . . .
H28 H 0.796626 0.236903 0.478394 0.033 Uiso 1 1 calc R . . . .
C29 C 0.6581(4) 0.2276(4) 0.5087(3) 0.0192(11) Uani 1 1 d . . . . .
C30 C 0.5855(4) 0.2788(4) 0.5390(3) 0.0227(12) Uani 1 1 d . . . . .
C31 C 0.5998(4) 0.3730(4) 0.5544(3) 0.0253(13) Uani 1 1 d . . . . .
H31 H 0.548146 0.407954 0.572274 0.030 Uiso 1 1 calc R . . . .
C32 C 0.6891(4) 0.4162(4) 0.5437(3) 0.0262(13) Uani 1 1 d . . . . .
C33 C 0.7050(5) 0.5186(5) 0.5635(4) 0.0410(16) Uani 1 1 d . U . . .
C34 C 0.7592(15) 0.5736(11) 0.5126(9) 0.070(4) Uani 0.64(2) 1 d . U P B 1
H34A H 0.756284 0.639875 0.523433 0.105 Uiso 0.64(2) 1 calc GR . P B 1
H34B H 0.729490 0.563126 0.468843 0.105 Uiso 0.64(2) 1 calc GR . P B 1
H34C H 0.827058 0.553358 0.512485 0.105 Uiso 0.64(2) 1 calc GR . P B 1
C35 C 0.7596(13) 0.5194(11) 0.6313(8) 0.055(4) Uani 0.64(2) 1 d . U P B 1
H35A H 0.769344 0.583774 0.645826 0.082 Uiso 0.64(2) 1 calc GR . P B 1
H35B H 0.822677 0.488901 0.627055 0.082 Uiso 0.64(2) 1 calc GR . P B 1
H35C H 0.721243 0.486052 0.663869 0.082 Uiso 0.64(2) 1 calc GR . P B 1
C36 C 0.6110(9) 0.5720(9) 0.5738(10) 0.056(4) Uani 0.64(2) 1 d . U P B 1
H36A H 0.582471 0.552731 0.615480 0.084 Uiso 0.64(2) 1 calc GR . P B 1
H36B H 0.565350 0.558880 0.537216 0.084 Uiso 0.64(2) 1 calc GR . P B 1
H36C H 0.624783 0.638839 0.575227 0.084 Uiso 0.64(2) 1 calc GR . P B 1
C37 C 0.5385(6) 0.2528(6) 0.3619(4) 0.053(2) Uani 1 1 d . . . . .
H37A H 0.599293 0.262923 0.386774 0.080 Uiso 1 1 calc GR . . . .
H37B H 0.509469 0.312861 0.350181 0.080 Uiso 1 1 calc GR . . . .
H37C H 0.551770 0.217857 0.321499 0.080 Uiso 1 1 calc GR . . . .
C38 C 0.0059(7) 0.0540(7) 0.2388(5) 0.065(2) Uani 1 1 d . . . . .
C39 C 0.0588(9) 0.1406(8) 0.2406(6) 0.104(4) Uani 1 1 d . . . . .
H39A H 0.107629 0.140366 0.206125 0.156 Uiso 1 1 calc GR . . . .
H39B H 0.090916 0.147962 0.283865 0.156 Uiso 1 1 calc GR . . . .
H39C H 0.013734 0.192357 0.232867 0.156 Uiso 1 1 calc GR . . . .
C40 C 0.0509(9) -0.0238(9) 0.2731(6) 0.107(5) Uani 1 1 d . . . . .
H40A H 0.028376 -0.082087 0.252965 0.161 Uiso 1 1 calc GR . . . .
H40B H 0.033181 -0.022438 0.319634 0.161 Uiso 1 1 calc GR . . . .
H40C H 0.121513 -0.019387 0.269757 0.161 Uiso 1 1 calc GR . . . .
Dy1 Dy 0.28958(2) -0.01648(2) 0.44638(2) 0.02105(10) Uani 1 1 d . . . . .
N1 N 0.3430(3) -0.0975(3) 0.3467(2) 0.0226(11) Uani 1 1 d . . . . .
N2 N 0.4966(3) 0.2318(3) 0.5485(2) 0.0240(11) Uani 1 1 d . . . . .
N3 N 0.2222(4) 0.1539(4) 0.3825(3) 0.0324(12) Uani 1 1 d . . . . .
O1 O 0.0158(3) -0.2025(3) 0.4521(2) 0.0375(11) Uani 1 1 d . . . . .
O2 O 0.1685(3) -0.1041(3) 0.42001(19) 0.0255(9) Uani 1 1 d . . . . .
O3 O 0.4594(3) -0.0004(3) 0.43275(19) 0.0210(9) Uani 1 1 d . . . . .
O4 O 0.1937(3) 0.0157(3) 0.5472(2) 0.0270(10) Uani 1 1 d . . . . .
O5 O 0.3523(3) 0.0971(3) 0.51450(17) 0.0219(9) Uani 1 1 d . . . . .
O6 O 0.6425(3) 0.1367(3) 0.49255(18) 0.0213(8) Uani 1 1 d . . . . .
O7 O 0.1679(3) 0.1088(3) 0.4203(2) 0.0372(11) Uani 1 1 d . . . . .
O8 O 0.3007(3) 0.1126(3) 0.3659(2) 0.0318(10) Uani 1 1 d . . . . .
O9 O 0.2009(4) 0.2311(3) 0.3623(2) 0.0492(13) Uani 1 1 d . . . . .
O10 O 0.4722(3) 0.2005(3) 0.4019(2) 0.0339(10) Uani 1 1 d . . . . .
H10A H 0.425606 0.176057 0.382996 0.051 Uiso 1 1 d R . . . .
O11 O -0.0675(6) 0.0457(7) 0.2064(6) 0.148(5) Uani 1 1 d . . . . .
Zn1 Zn 0.49449(4) 0.11454(5) 0.48935(3) 0.02235(16) Uani 1 1 d . . . . .
C36A C 0.631(3) 0.575(2) 0.521(2) 0.103(12) Uani 0.36(2) 1 d . U P B 2
H36D H 0.568281 0.575716 0.542973 0.155 Uiso 0.36(2) 1 calc GR . P B 2
H36E H 0.623732 0.546837 0.477500 0.155 Uiso 0.36(2) 1 calc GR . P B 2
H36F H 0.654466 0.639243 0.516633 0.155 Uiso 0.36(2) 1 calc GR . P B 2
C34A C 0.806(3) 0.547(2) 0.5376(18) 0.070(4) Uani 0.36(2) 1 d . U P B 2
H34D H 0.815929 0.613707 0.545308 0.105 Uiso 0.36(2) 1 d R . P B 2
H34E H 0.807969 0.534247 0.490178 0.105 Uiso 0.36(2) 1 d R . P B 2
H34F H 0.857699 0.511987 0.560518 0.105 Uiso 0.36(2) 1 d R . P B 2
C35A C 0.702(3) 0.530(2) 0.6324(13) 0.059(8) Uani 0.36(2) 1 d . U P B 2
H35D H 0.741996 0.482357 0.654099 0.089 Uiso 0.36(2) 1 calc GR . P B 2
H35E H 0.634935 0.524503 0.646809 0.089 Uiso 0.36(2) 1 calc GR . P B 2
H35F H 0.727117 0.591844 0.644289 0.089 Uiso 0.36(2) 1 calc GR . P B 2
C17A C 0.569(4) -0.021(4) 0.127(2) 0.046(3) Uani 0.189(18) 1 d . U P A 2
H17D H 0.525003 0.023333 0.146911 0.069 Uiso 0.189(18) 1 d R . P A 2
H17E H 0.622753 0.012533 0.106501 0.069 Uiso 0.189(18) 1 d R . P A 2
H17F H 0.534103 -0.057107 0.092831 0.069 Uiso 0.189(18) 1 d R . P A 2
C16A C 0.583(5) -0.188(5) 0.158(3) 0.065(3) Uani 0.189(18) 1 d . U P A 2
H16D H 0.543552 -0.189171 0.117081 0.097 Uiso 0.189(18) 1 calc GR . P A 2
H16E H 0.547119 -0.217649 0.193460 0.097 Uiso 0.189(18) 1 calc GR . P A 2
H16F H 0.643595 -0.221994 0.151099 0.097 Uiso 0.189(18) 1 calc GR . P A 2
C18A C 0.716(4) -0.092(6) 0.184(2) 0.073(4) Uani 0.189(18) 1 d . U P A 2
H18D H 0.742512 -0.089439 0.139024 0.110 Uiso 0.189(18) 1 d R . P A 2
H18E H 0.738412 -0.149659 0.205324 0.110 Uiso 0.189(18) 1 d R . P A 2
H18F H 0.738682 -0.038549 0.209154 0.110 Uiso 0.189(18) 1 d R . P A 2

loop_
_atom_site_aniso_label
_atom_site_aniso_U_11
_atom_site_aniso_U_22
_atom_site_aniso_U_33
_atom_site_aniso_U_23
_atom_site_aniso_U_13
_atom_site_aniso_U_12
C1 0.036(4) 0.040(4) 0.054(4) -0.001(3) 0.013(3) -0.013(3)
C2 0.017(3) 0.024(3) 0.028(3) 0.004(2) 0.001(2) -0.001(2)
C3 0.029(3) 0.019(3) 0.037(3) -0.007(3) 0.002(3) -0.002(3)
C4 0.023(3) 0.031(4) 0.054(4) -0.003(3) 0.004(3) -0.004(3)
C5 0.035(4) 0.038(4) 0.044(4) -0.016(3) 0.002(3) -0.009(3)
C6 0.036(4) 0.034(4) 0.038(4) -0.015(3) 0.005(3) -0.006(3)
C7 0.024(3) 0.031(4) 0.034(3) -0.002(3) 0.004(3) -0.003(3)
C8 0.024(3) 0.031(4) 0.029(3) -0.008(3) 0.005(3) -0.005(3)
C9 0.022(3) 0.036(4) 0.034(3) -0.003(3) 0.008(3) -0.002(3)
C10 0.019(3) 0.031(3) 0.025(3) -0.007(3) 0.006(2) -0.004(3)
C11 0.019(3) 0.022(3) 0.026(3) -0.002(2) 0.005(2) 0.000(2)
C12 0.021(3) 0.027(3) 0.023(3) -0.002(2) 0.005(2) -0.002(3)
C13 0.025(3) 0.041(4) 0.025(3) -0.003(3) 0.004(2) -0.005(3)
C14 0.020(3) 0.036(4) 0.030(3) -0.003(3) 0.006(2) -0.001(3)
C15 0.036(3) 0.059(4) 0.028(3) -0.009(3) 0.015(3) 0.002(3)
C16 0.087(10) 0.061(5) 0.047(9) -0.011(5) 0.021(6) 0.018(6)
C17 0.056(6) 0.052(7) 0.031(4) -0.009(4) 0.010(4) -0.006(5)
C18 0.047(4) 0.138(12) 0.034(6) -0.021(6) 0.018(4) -0.026(6)
C19 0.036(4) 0.044(5) 0.049(4) -0.020(3) 0.019(3) -0.030(3)
C20 0.017(3) 0.027(3) 0.026(3) -0.001(2) 0.008(2) 0.004(2)
C21 0.018(3) 0.024(3) 0.032(3) 0.001(3) 0.002(2) 0.003(2)
C22 0.026(3) 0.038(4) 0.036(3) -0.006(3) 0.007(3) -0.003(3)
C23 0.031(3) 0.039(4) 0.037(3) -0.014(3) 0.016(3) 0.000(3)
C24 0.032(3) 0.031(4) 0.030(3) -0.010(3) 0.011(3) -0.002(3)
C25 0.022(3) 0.024(3) 0.025(3) -0.006(2) 0.009(2) -0.001(2)
C26 0.030(3) 0.020(3) 0.033(3) -0.004(3) 0.002(3) -0.001(3)
C27 0.019(3) 0.031(4) 0.044(4) 0.007(3) 0.001(3) -0.008(3)
C28 0.022(3) 0.023(3) 0.037(3) 0.008(3) 0.003(3) 0.002(3)
C29 0.024(3) 0.013(3) 0.020(3) 0.004(2) 0.002(2) -0.001(2)
C30 0.019(3) 0.023(3) 0.026(3) -0.001(2) 0.003(2) -0.003(2)
C31 0.024(3) 0.024(3) 0.028(3) 0.000(2) 0.004(2) -0.002(3)
C32 0.025(3) 0.016(3) 0.038(3) 0.004(3) -0.005(3) -0.004(2)
C33 0.045(4) 0.020(4) 0.058(4) 0.000(3) 0.001(3) -0.007(3)
C34 0.099(10) 0.018(8) 0.095(10) -0.005(6) 0.047(9) -0.013(7)
C35 0.052(9) 0.037(8) 0.076(7) -0.015(6) -0.016(7) -0.011(8)
C36 0.040(6) 0.011(6) 0.115(13) -0.001(7) -0.012(6) -0.005(4)
C37 0.059(5) 0.059(5) 0.041(4) 0.019(4) 0.005(4) -0.008(4)
C38 0.057(6) 0.070(7) 0.069(6) 0.006(5) 0.008(5) 0.012(5)
C39 0.107(9) 0.073(8) 0.131(10) -0.011(8) -0.020(8) -0.009(7)
C40 0.093(8) 0.142(11) 0.089(8) 0.065(8) 0.054(7) 0.049(8)
Dy1 0.01764(15) 0.02022(17) 0.02548(16) -0.00283(11) 0.00531(10) -0.00158(11)
N1 0.017(2) 0.027(3) 0.025(2) -0.003(2) 0.0069(19) -0.001(2)
N2 0.018(2) 0.022(3) 0.032(3) -0.001(2) 0.001(2) -0.002(2)
N3 0.033(3) 0.029(3) 0.035(3) -0.003(2) 0.002(2) 0.003(3)
O1 0.027(2) 0.038(3) 0.048(3) -0.009(2) 0.013(2) -0.013(2)
O2 0.023(2) 0.025(2) 0.029(2) -0.0068(18) 0.0046(17) -0.0046(18)
O3 0.021(2) 0.018(2) 0.025(2) -0.0069(15) 0.0041(16) -0.0016(16)
O4 0.020(2) 0.027(2) 0.034(2) -0.0052(18) 0.0078(18) -0.0047(17)
O5 0.0190(18) 0.024(2) 0.0230(19) -0.0094(16) 0.0120(16) -0.0049(17)
O6 0.0158(18) 0.020(2) 0.029(2) -0.0037(17) 0.0052(16) -0.0010(16)
O7 0.033(2) 0.032(3) 0.048(3) 0.006(2) 0.015(2) 0.005(2)
O8 0.032(2) 0.028(2) 0.036(2) 0.0070(19) 0.005(2) 0.006(2)
O9 0.062(3) 0.029(3) 0.057(3) 0.007(2) 0.012(3) 0.013(3)
O10 0.031(2) 0.035(3) 0.035(2) 0.011(2) 0.001(2) -0.004(2)
O11 0.085(6) 0.110(8) 0.246(12) 0.048(8) -0.077(7) -0.027(6)
Zn1 0.0189(3) 0.0204(4) 0.0280(4) -0.0050(3) 0.0064(3) -0.0027(3)
C36A 0.129(17) 0.026(14) 0.15(3) 0.000(18) -0.08(2) 0.010(16)
C34A 0.099(10) 0.018(8) 0.095(10) -0.005(6) 0.047(9) -0.013(7)
C35A 0.073(19) 0.043(16) 0.062(7) -0.011(9) 0.001(9) -0.031(17)
C17A 0.056(6) 0.052(7) 0.031(4) -0.009(4) 0.010(4) -0.006(5)
C16A 0.087(10) 0.061(5) 0.047(9) -0.011(5) 0.021(6) 0.018(6)
C18A 0.047(4) 0.138(12) 0.034(6) -0.021(6) 0.018(4) -0.026(6)

loop_
_atom_type_symbol
_atom_type_description
_atom_type_scat_dispersion_real
_atom_type_scat_dispersion_imag
_atom_type_scat_source
C C 0.0033 0.0016 'International Tables Vol C Tables 4.2.6.8 and 6.1.1.4'
H H 0.0000 0.0000 'International Tables Vol C Tables 4.2.6.8 and 6.1.1.4'
Dy Dy -0.1892 4.4098 'International Tables Vol C Tables 4.2.6.8 and 6.1.1.4'
N N 0.0061 0.0033 'International Tables Vol C Tables 4.2.6.8 and 6.1.1.4'
O O 0.0106 0.0060 'International Tables Vol C Tables 4.2.6.8 and 6.1.1.4'
Zn Zn 0.2839 1.4301 'International Tables Vol C Tables 4.2.6.8 and 6.1.1.4'

loop_
_geom_angle_atom_site_label_1
_geom_angle_atom_site_label_2
_geom_angle_atom_site_label_3
_geom_angle
_geom_angle_site_symmetry_1
_geom_angle_site_symmetry_3
H1A C1 H1B 109.5 . .
H1A C1 H1C 109.5 . .
H1B C1 H1C 109.5 . .
O1 C1 H1A 109.5 . .
O1 C1 H1B 109.5 . .
O1 C1 H1C 109.5 . .
C7 C2 C3 117.6(5) . .
O2 C2 C3 118.7(5) . .
O2 C2 C7 123.7(5) . .
C4 C3 C2 120.3(5) . .
C4 C3 O1 124.8(5) . .
O1 C3 C2 114.8(5) . .
C3 C4 H4 119.3 . .
C3 C4 C5 121.5(6) . .
C5 C4 H4 119.3 . .
C4 C5 H5 120.7 . .
C6 C5 C4 118.5(6) . .
C6 C5 H5 120.7 . .
C5 C6 H6 119.0 . .
C5 C6 C7 122.0(6) . .
C7 C6 H6 119.0 . .
C2 C7 C8 123.2(6) . .
C6 C7 C2 119.9(5) . .
C6 C7 C8 116.9(5) . .
C7 C8 H8 115.8 . .
N1 C8 C7 128.4(5) . .
N1 C8 H8 115.8 . .
C10 C9 H9 118.9 . .
C10 C9 C14 122.3(6) . .
C14 C9 H9 118.9 . .
C9 C10 H10 119.9 . .
C9 C10 C11 120.1(6) . .
C11 C10 H10 119.9 . .
C10 C11 C12 119.5(5) . .
O3 C11 C10 120.0(5) . .
O3 C11 C12 120.5(5) . .
C11 C12 N1 115.9(5) . .
C13 C12 C11 119.5(5) . .
C13 C12 N1 124.6(5) . .
C12 C13 H13 118.7 . .
C12 C13 C14 122.6(6) . .
C14 C13 H13 118.7 . .
C9 C14 C13 116.0(5) . .
C9 C14 C15 123.3(5) . .
C13 C14 C15 120.7(6) . .
C14 C15 C16A 113(3) . .
C16 C15 C14 109.4(7) . .
C16 C15 C17 108.3(8) . .
C17 C15 C14 110.1(6) . .
C18 C15 C14 111.7(7) . .
C18 C15 C16 109.7(9) . .
C18 C15 C17 107.4(8) . .
C17A C15 C14 108.6(18) . .
C17A C15 C16A 112(3) . .
C17A C15 C18A 115(3) . .
C18A C15 C14 108.3(19) . .
C18A C15 C16A 100(4) . .
C15 C16 H16A 109.5 . .
C15 C16 H16B 109.5 . .
C15 C16 H16C 109.5 . .
H16A C16 H16B 109.5 . .
H16A C16 H16C 109.5 . .
H16B C16 H16C 109.5 . .
C15 C17 H17A 109.5 . .
C15 C17 H17B 109.5 . .
C15 C17 H17C 109.5 . .
H17A C17 H17B 109.5 . .
H17A C17 H17C 109.5 . .
H17B C17 H17C 109.5 . .
C15 C18 H18A 110.4 . .
C15 C18 H18B 108.5 . .
C15 C18 H18C 109.5 . .
H18A C18 H18B 109.5 . .
H18A C18 H18C 109.5 . .
H18B C18 H18C 109.5 . .
H19A C19 H19B 109.5 . .
H19A C19 H19C 109.5 . .
H19B C19 H19C 109.5 . .
O4 C19 H19A 109.5 . .
O4 C19 H19B 109.5 . .
O4 C19 H19C 109.5 . .
C25 C20 C21 119.5(5) . .
O5 C20 C21 117.1(5) . .
O5 C20 C25 123.4(5) . .
C22 C21 C20 120.7(6) . .
C22 C21 O4 125.7(5) . .
O4 C21 C20 113.6(5) . .
C21 C22 H22 119.7 . .
C21 C22 C23 120.5(6) . .
C23 C22 H22 119.7 . .
C22 C23 H23 120.1 . .
C22 C23 C24 119.8(5) . .
C24 C23 H23 120.1 . .
C23 C24 H24 119.4 . .
C23 C24 C25 121.2(6) . .
C25 C24 H24 119.4 . .
C20 C25 C24 118.3(5) . .
C20 C25 C26 124.5(5) . .
C24 C25 C26 117.1(5) . .
C25 C26 H26 116.7 . .
N2 C26 C25 126.7(6) . .
N2 C26 H26 116.7 . .
C28 C27 H27 118.9 . .
C28 C27 C32 122.2(5) . .
C32 C27 H27 118.9 . .
C27 C28 H28 119.4 . .
C29 C28 C27 121.1(6) . .
C29 C28 H28 119.4 . .
C28 C29 C30 118.0(5) . .
O6 C29 C28 121.9(5) . .
O6 C29 C30 120.0(5) . .
C29 C30 C31 120.6(5) . .
C29 C30 N2 116.0(5) . .
C31 C30 N2 123.3(5) . .
C30 C31 H31 119.5 . .
C32 C31 C30 120.9(5) . .
C32 C31 H31 119.5 . .
C27 C32 C31 117.0(6) . .
C27 C32 C33 122.7(5) . .
C31 C32 C33 120.3(6) . .
C32 C33 C35 107.5(8) . .
C32 C33 C36A 105.8(12) . .
C32 C33 C34A 106.7(12) . .
C34 C33 C32 113.1(8) . .
C34 C33 C35 111.2(10) . .
C34 C33 C36 105.3(9) . .
C36 C33 C32 113.6(7) . .
C36 C33 C35 105.8(10) . .
C36A C33 C34A 105.1(19) . .
C35A C33 C32 111.3(13) . .
C35A C33 C36A 117(2) . .
C35A C33 C34A 110.4(18) . .
C33 C34 H34A 109.5 . .
C33 C34 H34B 109.5 . .
C33 C34 H34C 109.5 . .
H34A C34 H34B 109.5 . .
H34A C34 H34C 109.5 . .
H34B C34 H34C 109.5 . .
C33 C35 H35A 109.5 . .
C33 C35 H35B 109.5 . .
C33 C35 H35C 109.5 . .
H35A C35 H35B 109.5 . .
H35A C35 H35C 109.5 . .
H35B C35 H35C 109.5 . .
C33 C36 H36A 109.5 . .
C33 C36 H36B 109.5 . .
C33 C36 H36C 109.5 . .
H36A C36 H36B 109.5 . .
H36A C36 H36C 109.5 . .
H36B C36 H36C 109.5 . .
H37A C37 H37B 109.5 . .
H37A C37 H37C 109.5 . .
H37B C37 H37C 109.5 . .
O10 C37 H37A 109.5 . .
O10 C37 H37B 109.5 . .
O10 C37 H37C 109.5 . .
C39 C38 C40 116.3(11) . .
O11 C38 C39 121.3(11) . .
O11 C38 C40 122.2(12) . .
C38 C39 H39A 109.5 . .
C38 C39 H39B 109.5 . .
C38 C39 H39C 109.5 . .
H39A C39 H39B 109.5 . .
H39A C39 H39C 109.5 . .
H39B C39 H39C 109.5 . .
C38 C40 H40A 109.5 . .
C38 C40 H40B 109.5 . .
C38 C40 H40C 109.5 . .
H40A C40 H40B 109.5 . .
H40A C40 H40C 109.5 . .
H40B C40 H40C 109.5 . .
N1 Dy1 O4 158.77(14) . .
N1 Dy1 O7 112.24(15) . .
N1 Dy1 O8 77.96(15) . .
N1 Dy1 Zn1 81.21(11) . 3_656
O2 Dy1 N1 76.32(14) . .
O2 Dy1 O3 142.24(13) . .
O2 Dy1 O4 83.67(13) . .
O2 Dy1 O5 147.87(13) . .
O2 Dy1 O6 89.89(14) . 3_656
O2 Dy1 O7 81.73(16) . .
O2 Dy1 O8 109.56(15) . .
O2 Dy1 Zn1 120.24(11) . 3_656
O3 Dy1 N1 68.69(14) . .
O3 Dy1 O4 128.10(13) . .
O3 Dy1 O7 124.19(13) . .
O3 Dy1 O8 77.02(14) . .
O3 Dy1 Zn1 41.70(10) . 3_656
O4 Dy1 O7 71.10(14) . .
O4 Dy1 Zn1 103.32(10) . 3_656
O5 Dy1 N1 135.66(14) . .
O5 Dy1 O3 68.95(12) . .
O5 Dy1 O4 64.92(12) . .
O5 Dy1 O6 93.88(14) . 3_656
O5 Dy1 O7 81.80(15) . .
O5 Dy1 O8 80.44(14) . .
O5 Dy1 Zn1 75.99(10) . 3_656
O6 Dy1 N1 87.67(14) 3_656 .
O6 Dy1 O3 75.28(13) 3_656 .
O6 Dy1 O4 85.23(13) 3_656 .
O6 Dy1 O7 155.56(13) 3_656 .
O6 Dy1 O8 151.90(13) 3_656 .
O6 Dy1 Zn1 34.19(9) 3_656 3_656
O7 Dy1 Zn1 157.19(11) . 3_656
O8 Dy1 O4 116.09(14) . .
O8 Dy1 O7 51.27(13) . .
O8 Dy1 Zn1 118.65(10) . 3_656
C8 N1 C12 119.5(5) . .
C8 N1 Dy1 126.6(4) . .
C12 N1 Dy1 113.9(3) . .
C26 N2 C30 124.3(5) . .
C26 N2 Zn1 127.5(4) . .
C30 N2 Zn1 108.2(3) . .
O7 N3 O8 115.9(5) . .
O9 N3 O7 122.0(5) . .
O9 N3 O8 122.1(5) . .
C3 O1 C1 116.7(5) . .
C2 O2 Dy1 140.2(3) . .
C11 O3 Dy1 116.1(3) . .
C11 O3 Zn1 125.1(3) . .
C11 O3 Zn1 113.5(3) . 3_656
Zn1 O3 Dy1 96.14(14) 3_656 .
Zn1 O3 Dy1 103.47(15) . .
Zn1 O3 Zn1 97.46(16) . 3_656
C19 O4 Dy1 124.5(4) . .
C21 O4 C19 116.8(4) . .
C21 O4 Dy1 117.8(3) . .
C20 O5 Dy1 125.1(3) . .
C20 O5 Zn1 127.8(3) . .
Zn1 O5 Dy1 106.73(14) . .
C29 O6 Dy1 121.9(3) . 3_656
C29 O6 Zn1 107.8(3) . .
Zn1 O6 Dy1 106.83(16) . 3_656
N3 O7 Dy1 95.3(3) . .
N3 O8 Dy1 96.3(3) . .
C37 O10 H10A 117.4 . .
C37 O10 Zn1 132.2(4) . .
Zn1 O10 H10A 103.4 . .
N2 Zn1 Dy1 96.38(13) . 3_656
N2 Zn1 O3 100.37(16) . 3_656
N2 Zn1 O10 90.46(18) . .
O3 Zn1 Dy1 94.04(11) . 3_656
O3 Zn1 Dy1 42.17(9) 3_656 3_656
O3 Zn1 N2 167.25(17) . .
O3 Zn1 O3 82.54(16) . 3_656
O3 Zn1 O6 111.14(15) . .
O3 Zn1 O10 88.63(16) . .
O5 Zn1 Dy1 131.65(11) . 3_656
O5 Zn1 N2 87.59(16) . .
O5 Zn1 O3 79.98(15) . .
O5 Zn1 O3 89.64(15) . 3_656
O5 Zn1 O6 163.75(14) . .
O5 Zn1 O10 98.78(16) . .
O6 Zn1 Dy1 38.98(11) . 3_656
O6 Zn1 N2 81.61(16) . .
O6 Zn1 O3 80.48(14) . 3_656
O6 Zn1 O10 93.44(15) . .
O10 Zn1 Dy1 129.22(11) . 3_656
O10 Zn1 O3 166.59(15) . 3_656
C33 C36A H36D 109.5 . .
C33 C36A H36E 109.5 . .
C33 C36A H36F 109.5 . .
H36D C36A H36E 109.5 . .
H36D C36A H36F 109.5 . .
H36E C36A H36F 109.5 . .
C33 C34A H34D 109.0 . .
C33 C34A H34E 108.8 . .
C33 C34A H34F 110.6 . .
H34D C34A H34E 109.5 . .
H34D C34A H34F 109.5 . .
H34E C34A H34F 109.5 . .
C33 C35A H35D 109.5 . .
C33 C35A H35E 109.5 . .
C33 C35A H35F 109.5 . .
H35D C35A H35E 109.5 . .
H35D C35A H35F 109.5 . .
H35E C35A H35F 109.5 . .
C15 C17A H17D 109.9 . .
C15 C17A H17E 110.6 . .
C15 C17A H17F 107.9 . .
H17D C17A H17E 109.5 . .
H17D C17A H17F 109.5 . .
H17E C17A H17F 109.5 . .
C15 C16A H16D 109.5 . .
C15 C16A H16E 109.5 . .
C15 C16A H16F 109.5 . .
H16D C16A H16E 109.5 . .
H16D C16A H16F 109.5 . .
H16E C16A H16F 109.5 . .
C15 C18A H18D 107.7 . .
C15 C18A H18E 112.9 . .
C15 C18A H18F 107.7 . .
H18D C18A H18E 109.5 . .
H18D C18A H18F 109.5 . .
H18E C18A H18F 109.5 . .

loop_
_geom_bond_atom_site_label_1
_geom_bond_atom_site_label_2
_geom_bond_distance
_geom_bond_site_symmetry_2
C1 H1A 0.9800 .
C1 H1B 0.9800 .
C1 H1C 0.9800 .
C1 O1 1.415(7) .
C2 C3 1.426(8) .
C2 C7 1.403(8) .
C2 O2 1.306(7) .
C3 C4 1.368(8) .
C3 O1 1.370(7) .
C4 H4 0.9500 .
C4 C5 1.403(9) .
C5 H5 0.9500 .
C5 C6 1.357(9) .
C6 H6 0.9500 .
C6 C7 1.402(9) .
C7 C8 1.442(8) .
C8 H8 0.9500 .
C8 N1 1.306(7) .
C9 H9 0.9500 .
C9 C10 1.386(8) .
C9 C14 1.402(9) .
C10 H10 0.9500 .
C10 C11 1.388(8) .
C11 C12 1.401(8) .
C11 O3 1.377(7) .
C12 C13 1.379(7) .
C12 N1 1.437(7) .
C13 H13 0.9500 .
C13 C14 1.415(8) .
C14 C15 1.536(8) .
C15 C16 1.517(16) .
C15 C17 1.525(12) .
C15 C18 1.496(13) .
C15 C17A 1.47(5) .
C15 C16A 1.55(7) .
C15 C18A 1.52(5) .
C16 H16A 0.9800 .
C16 H16B 0.9800 .
C16 H16C 0.9800 .
C17 H17A 0.9800 .
C17 H17B 0.9800 .
C17 H17C 0.9800 .
C18 H18A 0.9796 .
C18 H18B 0.9802 .
C18 H18C 0.9798 .
C19 H19A 0.9800 .
C19 H19B 0.9800 .
C19 H19C 0.9800 .
C19 O4 1.452(7) .
C20 C21 1.413(8) .
C20 C25 1.402(8) .
C20 O5 1.346(6) .
C21 C22 1.374(8) .
C21 O4 1.386(7) .
C22 H22 0.9500 .
C22 C23 1.378(9) .
C23 H23 0.9500 .
C23 C24 1.391(8) .
C24 H24 0.9500 .
C24 C25 1.412(7) .
C25 C26 1.435(8) .
C26 H26 0.9500 .
C26 N2 1.280(7) .
C27 H27 0.9500 .
C27 C28 1.384(9) .
C27 C32 1.384(9) .
C28 H28 0.9500 .
C28 C29 1.380(8) .
C29 C30 1.396(7) .
C29 O6 1.364(6) .
C30 C31 1.403(8) .
C30 N2 1.417(7) .
C31 H31 0.9500 .
C31 C32 1.402(8) .
C32 C33 1.540(9) .
C33 C34 1.510(15) .
C33 C35 1.553(16) .
C33 C36 1.526(14) .
C33 C36A 1.55(3) .
C33 C34A 1.56(3) .
C33 C35A 1.41(3) .
C34 H34A 0.9800 .
C34 H34B 0.9800 .
C34 H34C 0.9800 .
C35 H35A 0.9800 .
C35 H35B 0.9800 .
C35 H35C 0.9800 .
C36 H36A 0.9800 .
C36 H36B 0.9800 .
C36 H36C 0.9800 .
C37 H37A 0.9800 .
C37 H37B 0.9800 .
C37 H37C 0.9800 .
C37 O10 1.447(8) .
C38 C39 1.445(14) .
C38 C40 1.449(13) .
C38 O11 1.201(11) .
C39 H39A 0.9800 .
C39 H39B 0.9800 .
C39 H39C 0.9800 .
C40 H40A 0.9800 .
C40 H40B 0.9800 .
C40 H40C 0.9800 .
Dy1 N1 2.459(4) .
Dy1 O2 2.151(4) .
Dy1 O3 2.377(4) .
Dy1 O4 2.501(4) .
Dy1 O5 2.296(4) .
Dy1 O6 2.313(4) 3_656
Dy1 O7 2.512(4) .
Dy1 O8 2.478(4) .
Dy1 Zn1 3.5198(8) 3_656
N2 Zn1 2.069(5) .
N3 O7 1.262(6) .
N3 O8 1.286(6) .
N3 O9 1.218(7) .
O3 Zn1 2.355(4) 3_656
O3 Zn1 2.064(4) .
O5 Zn1 2.052(3) .
O6 Zn1 2.066(4) .
O10 H10A 0.8200 .
O10 Zn1 2.177(4) .
C36A H36D 0.9800 .
C36A H36E 0.9800 .
C36A H36F 0.9800 .
C34A H34D 0.9799 .
C34A H34E 0.9801 .
C34A H34F 0.9800 .
C35A H35D 0.9800 .
C35A H35E 0.9800 .
C35A H35F 0.9800 .
C17A H17D 0.9799 .
C17A H17E 0.9799 .
C17A H17F 0.9800 .
C16A H16D 0.9800 .
C16A H16E 0.9800 .
C16A H16F 0.9800 .
C18A H18D 0.9798 .
C18A H18E 0.9801 .
C18A H18F 0.9799 .

loop_
_geom_hbond_atom_site_label_D
_geom_hbond_atom_site_label_H
_geom_hbond_atom_site_label_A
_geom_hbond_distance_DH
_geom_hbond_distance_HA
_geom_hbond_distance_DA
_geom_hbond_angle_DHA
_geom_hbond_publ_flag
O10 H10A O8 0.82 1.97 2.765(6) 162.2 yes

loop_
_geom_torsion_atom_site_label_1
_geom_torsion_atom_site_label_2
_geom_torsion_atom_site_label_3
_geom_torsion_atom_site_label_4
_geom_torsion
_geom_torsion_site_symmetry_4
C2 C3 C4 C5 1.3(10) .
C2 C3 O1 C1 -163.3(6) .
C2 C7 C8 N1 1.8(11) .
C3 C2 C7 C6 5.3(9) .
C3 C2 C7 C8 -172.5(6) .
C3 C2 O2 Dy1 160.6(4) .
C3 C4 C5 C6 1.2(11) .
C4 C3 O1 C1 16.2(9) .
C4 C5 C6 C7 -0.3(11) .
C5 C6 C7 C2 -3.0(11) .
C5 C6 C7 C8 174.9(7) .
C6 C7 C8 N1 -176.1(6) .
C7 C2 C3 C4 -4.6(9) .
C7 C2 C3 O1 174.9(5) .
C7 C2 O2 Dy1 -19.0(10) .
C7 C8 N1 C12 177.7(6) .
C7 C8 N1 Dy1 -1.5(10) .
C9 C10 C11 C12 -2.7(9) .
C9 C10 C11 O3 176.8(5) .
C9 C14 C15 C16 110.6(9) .
C9 C14 C15 C17 -130.5(8) .
C9 C14 C15 C18 -11.2(12) .
C9 C14 C15 C17A -99(2) .
C9 C14 C15 C16A 137(3) .
C9 C14 C15 C18A 27(3) .
C10 C9 C14 C13 0.5(10) .
C10 C9 C14 C15 -177.0(6) .
C10 C11 C12 C13 1.4(9) .
C10 C11 C12 N1 -177.9(5) .
C10 C11 O3 Dy1 161.1(4) .
C10 C11 O3 Zn1 -88.9(6) 3_656
C10 C11 O3 Zn1 29.7(7) .
C11 C12 C13 C14 0.9(10) .
C11 C12 N1 C8 -164.7(6) .
C11 C12 N1 Dy1 14.6(6) .
C12 C11 O3 Dy1 -19.3(7) .
C12 C11 O3 Zn1 -150.8(4) .
C12 C11 O3 Zn1 90.7(6) 3_656
C12 C13 C14 C9 -1.9(10) .
C12 C13 C14 C15 175.7(6) .
C13 C12 N1 C8 16.1(9) .
C13 C12 N1 Dy1 -164.6(5) .
C13 C14 C15 C16 -66.7(10) .
C13 C14 C15 C17 52.2(10) .
C13 C14 C15 C18 171.5(10) .
C13 C14 C15 C17A 84(2) .
C13 C14 C15 C16A -40(3) .
C13 C14 C15 C18A -150(3) .
C14 C9 C10 C11 1.8(10) .
C20 C21 C22 C23 0.2(10) .
C20 C21 O4 C19 -178.8(6) .
C20 C21 O4 Dy1 -9.1(6) .
C20 C25 C26 N2 -5.5(10) .
C21 C20 C25 C24 -1.3(9) .
C21 C20 C25 C26 175.2(6) .
C21 C20 O5 Dy1 10.8(7) .
C21 C20 O5 Zn1 -161.4(4) .
C21 C22 C23 C24 0.4(10) .
C22 C21 O4 C19 2.0(9) .
C22 C21 O4 Dy1 171.6(5) .
C22 C23 C24 C25 -1.4(10) .
C23 C24 C25 C20 1.9(9) .
C23 C24 C25 C26 -174.9(6) .
C24 C25 C26 N2 171.0(6) .
C25 C20 C21 C22 0.3(9) .
C25 C20 C21 O4 -179.0(5) .
C25 C20 O5 Dy1 -170.3(4) .
C25 C20 O5 Zn1 17.5(8) .
C25 C26 N2 C30 -179.6(6) .
C25 C26 N2 Zn1 -0.2(9) .
C27 C28 C29 C30 -1.6(9) .
C27 C28 C29 O6 -179.7(5) .
C27 C32 C33 C34 41.8(13) .
C27 C32 C33 C35 -81.4(10) .
C27 C32 C33 C36 161.9(10) .
C27 C32 C33 C36A 118(2) .
C27 C32 C33 C34A 6.1(18) .
C27 C32 C33 C35A -114.4(18) .
C28 C27 C32 C31 -0.8(9) .
C28 C27 C32 C33 179.4(6) .
C28 C29 C30 C31 3.5(8) .
C28 C29 C30 N2 179.4(5) .
C28 C29 O6 Dy1 73.7(6) 3_656
C28 C29 O6 Zn1 -162.3(4) .
C29 C30 C31 C32 -4.1(9) .
C29 C30 N2 C26 163.4(6) .
C29 C30 N2 Zn1 -16.1(6) .
C30 C29 O6 Dy1 -104.3(5) 3_656
C30 C29 O6 Zn1 19.6(6) .
C30 C31 C32 C27 2.7(9) .
C30 C31 C32 C33 -177.5(6) .
C31 C30 N2 C26 -20.8(9) .
C31 C30 N2 Zn1 159.7(5) .
C31 C32 C33 C34 -137.9(11) .
C31 C32 C33 C35 98.9(10) .
C31 C32 C33 C36 -17.9(12) .
C31 C32 C33 C36A -62(2) .
C31 C32 C33 C34A -173.6(17) .
C31 C32 C33 C35A 65.9(18) .
C32 C27 C28 C29 0.3(10) .
N1 C12 C13 C14 -179.8(6) .
N2 C30 C31 C32 -179.7(5) .
O1 C3 C4 C5 -178.1(6) .
O2 C2 C3 C4 175.9(6) .
O2 C2 C3 O1 -4.7(8) .
O2 C2 C7 C6 -175.1(6) .
O2 C2 C7 C8 7.1(10) .
O3 C11 C12 C13 -178.2(5) .
O3 C11 C12 N1 2.5(8) .
O4 C21 C22 C23 179.3(6) .
O5 C20 C21 C22 179.2(5) .
O5 C20 C21 O4 0.0(8) .
O5 C20 C25 C24 179.8(5) .
O5 C20 C25 C26 -3.7(10) .
O6 C29 C30 C31 -178.4(5) .
O6 C29 C30 N2 -2.5(8) .
O7 N3 O8 Dy1 -11.1(5) .
O8 N3 O7 Dy1 10.9(5) .
O9 N3 O7 Dy1 -170.0(5) .
O9 N3 O8 Dy1 169.8(5) .
